data_1529423
loop_
_publ_author_name
'Zhou, Tao'
'Li, Liubo'
'Li, Bin'
'Song, Haibin'
'Wang, Baiquan'

_publ_section_title
;
 Ir(III)-Catalyzed Oxidative Coupling of NH Isoquinolones with
 Benzoquinone.
;
_journal_issue 17
_journal_name_full 'Organic letters'
_journal_page_first 4204
_journal_page_last 4207
_journal_paper_doi 10.1021/acs.orglett.5b01974
_journal_volume 17
_journal_year 2015
_chemical_formula_sum 'C42 H33 Cl2 Ir N2 O5'
_chemical_formula_weight 908.80
_chemical_name_systematic
; 
 ? 
;
_space_group_IT_number 14
_symmetry_cell_setting monoclinic
_symmetry_space_group_name_Hall '-P 2yn'
_symmetry_space_group_name_H-M 'P 1 21/n 1'
_atom_sites_solution_hydrogens geom
_atom_sites_solution_primary direct
_atom_sites_solution_secondary difmap
_audit_creation_method SHELXL-97
_cell_angle_alpha 90.00
_cell_angle_beta 103.69(3)
_cell_angle_gamma 90.00
_cell_formula_units_Z 4
_cell_length_a 18.021(4)
_cell_length_b 10.891(2)
_cell_length_c 18.559(4)
_cell_measurement_reflns_used 10587
_cell_measurement_temperature 113(2)
_cell_measurement_theta_max 27.9024
_cell_measurement_theta_min 1.8028
_cell_volume 3539.0(14)
_computing_cell_refinement crystalclear
_computing_data_collection crystalclear
_computing_data_reduction crystalclear
_computing_molecular_graphics 'Bruker SHELXTL'
_computing_publication_material 'Bruker SHELXTL'
_computing_structure_refinement 'SHELXL-97 (Sheldrick, 1997)'
_computing_structure_solution 'SHELXS-97 (Sheldrick, 1990)'
_diffrn_ambient_temperature 113(2)
_diffrn_measured_fraction_theta_full 0.994
_diffrn_measured_fraction_theta_max 0.994
_diffrn_measurement_device_type 'rigaku saturn'
_diffrn_measurement_method '\w scans'
_diffrn_radiation_monochromator confocal
_diffrn_radiation_source 'rotating anode'
_diffrn_radiation_type MoK\a
_diffrn_radiation_wavelength 0.71073
_diffrn_reflns_av_R_equivalents 0.0544
_diffrn_reflns_av_sigmaI/netI 0.0406
_diffrn_reflns_limit_h_max 23
_diffrn_reflns_limit_h_min -22
_diffrn_reflns_limit_k_max 14
_diffrn_reflns_limit_k_min -14
_diffrn_reflns_limit_l_max 24
_diffrn_reflns_limit_l_min -24
_diffrn_reflns_number 43038
_diffrn_reflns_theta_full 27.95
_diffrn_reflns_theta_max 27.95
_diffrn_reflns_theta_min 1.42
_diffrn_standards_decay_% 0
_diffrn_standards_interval_count 0
_diffrn_standards_interval_time 0
_diffrn_standards_number 0
_exptl_absorpt_coefficient_mu 3.974
_exptl_absorpt_correction_T_max 0.6470
_exptl_absorpt_correction_T_min 0.5037
_exptl_absorpt_correction_type multi-scan
_exptl_absorpt_process_details crystalclear
_exptl_crystal_colour red
_exptl_crystal_density_diffrn 1.706
_exptl_crystal_density_method 'not measured'
_exptl_crystal_description Prism
_exptl_crystal_F_000 1800
_exptl_crystal_size_max 0.20
_exptl_crystal_size_mid 0.18
_exptl_crystal_size_min 0.12
_refine_diff_density_max 2.236
_refine_diff_density_min -2.002
_refine_diff_density_rms 0.162
_refine_ls_extinction_method none
_refine_ls_goodness_of_fit_ref 1.110
_refine_ls_hydrogen_treatment constr
_refine_ls_matrix_type full
_refine_ls_number_parameters 474
_refine_ls_number_reflns 8464
_refine_ls_number_restraints 0
_refine_ls_restrained_S_all 1.110
_refine_ls_R_factor_all 0.0409
_refine_ls_R_factor_gt 0.0344
_refine_ls_shift/su_max 0.004
_refine_ls_shift/su_mean 0.000
_refine_ls_structure_factor_coef Fsqd
_refine_ls_weighting_details 'calc w=1/[\s^2^(Fo^2^)+(0.0488P)^2^+6.0316P] where P=(Fo^2^+2Fc^2^)/3'
_refine_ls_weighting_scheme calc
_refine_ls_wR_factor_gt 0.0922
_refine_ls_wR_factor_ref 0.0964
_reflns_number_gt 7345
_reflns_number_total 8464
_reflns_threshold_expression >2sigma(I)
_cod_data_source_file ol5b01974_si_002.cif
_cod_data_source_block R140331c
_cod_depositor_comments
;
The following automatic conversions were performed:

'_symmetry_cell_setting' value 'Monoclinic' changed to 'monoclinic'
according to
/usr/data/users/saulius/crontab/automatic-downloads/rss-feeds/ACS/lib/dictionaries/cif_core.dic
dictionary named 'cif_core.dic' version 2.4.2 from 2011-04-26.

'_exptl_absorpt_correction_type' value 'MULTI-SCAN' changed to
'multi-scan' according to
/usr/data/users/saulius/crontab/automatic-downloads/rss-feeds/ACS/lib/dictionaries/cif_core.dic
dictionary named 'cif_core.dic' version 2.4.2 from 2011-04-26.

'_refine_ls_hydrogen_treatment' value 'CONSTR' changed to 'constr'
according to
/usr/data/users/saulius/crontab/automatic-downloads/rss-feeds/ACS/lib/dictionaries/cif_core.dic
dictionary named 'cif_core.dic' version 2.4.2 from 2011-04-26.

Automatic conversion script
Id: cif_fix_values 3271 2015-04-21 07:52:19Z andrius 

 Adding full bibliography for 1529423--1529424.cif.
;
_cod_original_cell_volume 3539.0(12)
_cod_original_sg_symbol_H-M P2(1)/n
_cod_database_code 1529423

loop_
_symmetry_equiv_pos_as_xyz
'x, y, z'
'-x+1/2, y+1/2, -z+1/2'
'-x, -y, -z'
'x-1/2, -y-1/2, z-1/2'

loop_
_atom_site_label
_atom_site_type_symbol
_atom_site_fract_x
_atom_site_fract_y
_atom_site_fract_z
_atom_site_U_iso_or_equiv
_atom_site_adp_type
_atom_site_occupancy
_atom_site_symmetry_multiplicity
_atom_site_calc_flag
_atom_site_refinement_flags
Ir1 Ir 0.383576(7) 0.124991(13) 0.199787(7) 0.01148(6) Uani 1 1 d .
O1 O 0.47194(16) 0.3745(2) 0.24204(17) 0.0178(6) Uani 1 1 d .
O2 O 0.84354(17) 0.5035(3) 0.4157(2) 0.0298(8) Uani 1 1 d .
O3 O 0.86948(17) 0.3105(3) 0.43047(19) 0.0278(7) Uani 1 1 d .
O4 O 0.34032(17) 0.4525(3) 0.29957(17) 0.0220(6) Uani 1 1 d .
O5 O 0.32677(19) -0.0058(3) 0.37819(17) 0.0268(7) Uani 1 1 d .
N1 N 0.49048(18) 0.1702(3) 0.26797(18) 0.0132(6) Uani 1 1 d .
N2 N 0.8246(2) 0.3948(3) 0.4100(2) 0.0181(7) Uani 1 1 d .
C1 C 0.5147(2) 0.2898(4) 0.2715(2) 0.0149(7) Uani 1 1 d .
C2 C 0.5937(2) 0.3140(4) 0.3109(2) 0.0159(8) Uani 1 1 d .
C3 C 0.6190(2) 0.4363(4) 0.3210(3) 0.0196(8) Uani 1 1 d .
H3 H 0.5838 0.5011 0.3042 0.023 Uiso 1 1 calc R
C4 C 0.6938(2) 0.4642(4) 0.3546(2) 0.0205(8) Uani 1 1 d .
H4 H 0.7107 0.5469 0.3619 0.025 Uiso 1 1 calc R
C5 C 0.7434(2) 0.3667(4) 0.3774(2) 0.0168(8) Uani 1 1 d .
C6 C 0.7217(2) 0.2448(4) 0.3707(2) 0.0151(7) Uani 1 1 d .
H6 H 0.7578 0.1814 0.3880 0.018 Uiso 1 1 calc R
C7 C 0.6444(2) 0.2163(3) 0.3376(2) 0.0134(7) Uani 1 1 d .
C8 C 0.6157(2) 0.0928(3) 0.3296(2) 0.0128(7) Uani 1 1 d .
C9 C 0.6712(2) -0.0087(4) 0.3566(2) 0.0161(8) Uani 1 1 d .
C10 C 0.6961(2) -0.0334(4) 0.4320(2) 0.0199(8) Uani 1 1 d .
H10 H 0.6771 0.0139 0.4668 0.024 Uiso 1 1 calc R
C11 C 0.7487(3) -0.1271(4) 0.4569(3) 0.0254(10) Uani 1 1 d .
H11 H 0.7652 -0.1440 0.5085 0.030 Uiso 1 1 calc R
C12 C 0.7767(3) -0.1952(4) 0.4065(3) 0.0287(10) Uani 1 1 d .
H12 H 0.8123 -0.2594 0.4235 0.034 Uiso 1 1 calc R
C13 C 0.7535(3) -0.1709(4) 0.3321(3) 0.0290(10) Uani 1 1 d .
H13 H 0.7729 -0.2182 0.2977 0.035 Uiso 1 1 calc R
C14 C 0.7014(2) -0.0766(4) 0.3070(3) 0.0225(9) Uani 1 1 d .
H14 H 0.6865 -0.0588 0.2555 0.027 Uiso 1 1 calc R
C15 C 0.5394(2) 0.0735(4) 0.2976(2) 0.0129(7) Uani 1 1 d .
C16 C 0.4979(2) -0.0445(3) 0.2904(2) 0.0129(7) Uani 1 1 d .
C17 C 0.5272(2) -0.1569(4) 0.3217(2) 0.0183(8) Uani 1 1 d .
H17 H 0.5789 -0.1618 0.3490 0.022 Uiso 1 1 calc R
C18 C 0.4815(2) -0.2613(4) 0.3132(2) 0.0196(8) Uani 1 1 d .
H18 H 0.5025 -0.3374 0.3334 0.024 Uiso 1 1 calc R
C19 C 0.4053(2) -0.2551(4) 0.2756(2) 0.0190(8) Uani 1 1 d .
H19 H 0.3742 -0.3265 0.2700 0.023 Uiso 1 1 calc R
C20 C 0.3750(2) -0.1435(4) 0.2460(2) 0.0179(8) Uani 1 1 d .
H20 H 0.3223 -0.1384 0.2218 0.022 Uiso 1 1 calc R
C21 C 0.4206(2) -0.0394(3) 0.2514(2) 0.0143(7) Uani 1 1 d .
C22 C 0.3174(2) 0.2512(4) 0.2515(2) 0.0153(7) Uani 1 1 d .
C23 C 0.3561(2) 0.3435(4) 0.3068(2) 0.0175(8) Uani 1 1 d .
C24 C 0.4084(2) 0.2962(4) 0.3757(2) 0.0167(8) Uani 1 1 d .
C25 C 0.4632(3) 0.3730(4) 0.4187(3) 0.0218(9) Uani 1 1 d .
H25 H 0.4666 0.4565 0.4049 0.026 Uiso 1 1 calc R
C26 C 0.5128(3) 0.3272(5) 0.4817(3) 0.0266(10) Uani 1 1 d .
H26 H 0.5510 0.3789 0.5104 0.032 Uiso 1 1 calc R
C27 C 0.5069(3) 0.2070(5) 0.5031(3) 0.0281(10) Uani 1 1 d .
H27 H 0.5413 0.1763 0.5463 0.034 Uiso 1 1 calc R
C28 C 0.4512(3) 0.1310(4) 0.4621(2) 0.0225(9) Uani 1 1 d .
H28 H 0.4461 0.0494 0.4782 0.027 Uiso 1 1 calc R
C29 C 0.4025(2) 0.1740(4) 0.3971(2) 0.0162(8) Uani 1 1 d .
C30 C 0.3439(2) 0.0900(4) 0.3518(2) 0.0168(8) Uani 1 1 d .
C31 C 0.3073(2) 0.1278(3) 0.2744(2) 0.0133(7) Uani 1 1 d .
C32 C 0.4990(2) 0.2402(4) 0.0965(2) 0.0252(9) Uani 1 1 d .
H32A H 0.5068 0.2369 0.0460 0.038 Uiso 1 1 calc R
H32B H 0.5403 0.1958 0.1303 0.038 Uiso 1 1 calc R
H32C H 0.4989 0.3261 0.1123 0.038 Uiso 1 1 calc R
C33 C 0.4240(2) 0.1821(4) 0.0977(2) 0.0175(8) Uani 1 1 d .
C34 C 0.4109(2) 0.0519(4) 0.0987(2) 0.0169(8) Uani 1 1 d .
C35 C 0.3305(2) 0.0331(4) 0.0935(2) 0.0169(8) Uani 1 1 d .
C36 C 0.2959(2) 0.1508(4) 0.0934(2) 0.0170(8) Uani 1 1 d .
C37 C 0.3541(2) 0.2435(4) 0.0951(2) 0.0180(8) Uani 1 1 d .
C38 C 0.3414(3) 0.3792(4) 0.0887(3) 0.0248(9) Uani 1 1 d .
H38A H 0.3810 0.4212 0.1259 0.037 Uiso 1 1 calc R
H38B H 0.2910 0.3988 0.0972 0.037 Uiso 1 1 calc R
H38C H 0.3438 0.4064 0.0390 0.037 Uiso 1 1 calc R
C39 C 0.4685(3) -0.0460(4) 0.0948(3) 0.0263(9) Uani 1 1 d .
H39A H 0.4553 -0.1215 0.1176 0.040 Uiso 1 1 calc R
H39B H 0.5194 -0.0183 0.1213 0.040 Uiso 1 1 calc R
H39C H 0.4684 -0.0619 0.0428 0.040 Uiso 1 1 calc R
C40 C 0.2879(3) -0.0864(4) 0.0762(2) 0.0238(9) Uani 1 1 d .
H40A H 0.2442 -0.0869 0.0992 0.036 Uiso 1 1 calc R
H40B H 0.3221 -0.1547 0.0958 0.036 Uiso 1 1 calc R
H40C H 0.2697 -0.0952 0.0224 0.036 Uiso 1 1 calc R
C41 C 0.2117(2) 0.1739(4) 0.0821(2) 0.0229(9) Uani 1 1 d .
H41A H 0.1867 0.1649 0.0294 0.034 Uiso 1 1 calc R
H41B H 0.2035 0.2573 0.0985 0.034 Uiso 1 1 calc R
H41C H 0.1901 0.1144 0.1111 0.034 Uiso 1 1 calc R
Cl1 Cl 0.45345(10) 0.62659(12) 0.06534(8) 0.0471(4) Uani 1 1 d .
Cl2 Cl 0.60491(10) 0.53629(14) 0.13668(11) 0.0597(5) Uani 1 1 d .
C42 C 0.5224(3) 0.6112(5) 0.1500(3) 0.0341(11) Uani 1 1 d .
H42A H 0.5364 0.6936 0.1715 0.041 Uiso 1 1 calc R
H42B H 0.5005 0.5636 0.1854 0.041 Uiso 1 1 calc R

loop_
_atom_site_aniso_label
_atom_site_aniso_U_11
_atom_site_aniso_U_22
_atom_site_aniso_U_33
_atom_site_aniso_U_23
_atom_site_aniso_U_13
_atom_site_aniso_U_12
Ir1 0.00847(9) 0.01147(9) 0.01399(9) 0.00071(5) 0.00165(6) 0.00017(5)
O1 0.0132(13) 0.0120(14) 0.0260(15) 0.0046(11) 0.0006(12) 0.0003(10)
O2 0.0169(15) 0.0203(16) 0.050(2) -0.0045(15) 0.0031(14) -0.0074(13)
O3 0.0150(14) 0.0235(17) 0.0402(19) 0.0029(14) -0.0026(13) 0.0004(13)
O4 0.0205(15) 0.0147(14) 0.0302(16) 0.0010(12) 0.0050(13) 0.0046(12)
O5 0.0354(18) 0.0200(15) 0.0270(16) 0.0036(13) 0.0118(14) -0.0053(14)
N1 0.0104(15) 0.0136(15) 0.0148(15) 0.0005(12) 0.0012(12) -0.0004(12)
N2 0.0139(16) 0.0205(17) 0.0197(17) -0.0033(14) 0.0037(14) -0.0030(13)
C1 0.0113(17) 0.0146(18) 0.0177(18) -0.0005(15) 0.0012(14) 0.0003(14)
C2 0.0130(18) 0.0138(19) 0.0217(19) 0.0019(15) 0.0060(15) 0.0004(15)
C3 0.0146(19) 0.0132(19) 0.031(2) 0.0016(17) 0.0046(16) 0.0016(15)
C4 0.0149(19) 0.0156(19) 0.031(2) -0.0036(17) 0.0051(17) -0.0013(16)
C5 0.0106(18) 0.020(2) 0.0188(19) -0.0039(15) 0.0009(15) -0.0060(15)
C6 0.0115(17) 0.0168(18) 0.0167(18) 0.0025(15) 0.0028(14) 0.0014(15)
C7 0.0135(17) 0.0129(17) 0.0143(17) 0.0007(14) 0.0041(14) 0.0000(14)
C8 0.0112(17) 0.0115(17) 0.0146(17) 0.0001(14) 0.0008(14) 0.0018(14)
C9 0.0089(17) 0.0149(18) 0.023(2) -0.0001(15) 0.0017(14) -0.0003(14)
C10 0.019(2) 0.0139(19) 0.024(2) -0.0023(16) -0.0007(16) -0.0021(16)
C11 0.024(2) 0.018(2) 0.028(2) 0.0070(17) -0.0056(18) -0.0030(17)
C12 0.020(2) 0.017(2) 0.046(3) 0.005(2) 0.001(2) 0.0072(17)
C13 0.028(2) 0.022(2) 0.040(3) 0.001(2) 0.014(2) 0.009(2)
C14 0.019(2) 0.022(2) 0.027(2) 0.0025(18) 0.0069(17) 0.0058(18)
C15 0.0100(17) 0.0149(18) 0.0129(17) 0.0002(14) 0.0009(13) 0.0009(14)
C16 0.0120(17) 0.0108(17) 0.0157(17) -0.0015(14) 0.0026(14) -0.0005(14)
C17 0.0158(19) 0.0173(19) 0.021(2) 0.0015(16) 0.0033(16) 0.0015(16)
C18 0.023(2) 0.0132(19) 0.023(2) 0.0031(16) 0.0056(16) 0.0003(16)
C19 0.021(2) 0.0125(18) 0.024(2) -0.0005(16) 0.0071(16) -0.0048(16)
C20 0.0144(19) 0.0158(19) 0.023(2) -0.0001(15) 0.0037(16) -0.0019(15)
C21 0.0148(18) 0.0105(17) 0.0183(18) 0.0014(14) 0.0052(15) 0.0014(14)
C22 0.0134(17) 0.0172(19) 0.0154(17) -0.0028(15) 0.0038(14) 0.0017(15)
C23 0.0130(18) 0.0176(19) 0.023(2) 0.0004(16) 0.0058(16) 0.0029(15)
C24 0.0158(18) 0.0173(19) 0.0160(18) -0.0030(15) 0.0015(15) 0.0008(15)
C25 0.018(2) 0.018(2) 0.028(2) -0.0073(17) 0.0041(18) -0.0026(16)
C26 0.020(2) 0.033(3) 0.024(2) -0.0126(19) -0.0019(17) 0.0001(19)
C27 0.021(2) 0.041(3) 0.019(2) -0.0024(19) -0.0027(17) 0.009(2)
C28 0.023(2) 0.026(2) 0.019(2) 0.0037(17) 0.0042(17) 0.0054(17)
C29 0.0146(18) 0.0179(19) 0.0166(18) -0.0017(15) 0.0046(15) 0.0022(15)
C30 0.0184(19) 0.0136(18) 0.021(2) 0.0000(15) 0.0093(16) 0.0016(15)
C31 0.0083(16) 0.0161(19) 0.0157(18) -0.0011(14) 0.0035(14) 0.0012(14)
C32 0.021(2) 0.031(2) 0.026(2) 0.0038(19) 0.0095(17) -0.0068(18)
C33 0.0162(19) 0.022(2) 0.0147(18) 0.0033(15) 0.0037(15) 0.0002(16)
C34 0.0162(19) 0.021(2) 0.0135(18) -0.0001(15) 0.0040(15) -0.0004(16)
C35 0.0172(19) 0.019(2) 0.0138(18) -0.0035(15) 0.0029(15) -0.0005(16)
C36 0.0166(19) 0.021(2) 0.0114(17) 0.0013(15) -0.0008(15) 0.0011(15)
C37 0.0189(19) 0.020(2) 0.0142(18) 0.0044(15) 0.0027(15) 0.0037(16)
C38 0.027(2) 0.019(2) 0.026(2) 0.0071(17) 0.0020(19) 0.0042(17)
C39 0.023(2) 0.029(2) 0.028(2) -0.0010(19) 0.0090(18) 0.0064(19)
C40 0.024(2) 0.023(2) 0.023(2) -0.0042(18) 0.0028(17) -0.0089(18)
C41 0.0142(19) 0.033(2) 0.019(2) -0.0008(18) -0.0011(16) 0.0028(18)
Cl1 0.0638(10) 0.0369(7) 0.0355(7) 0.0084(6) 0.0017(7) -0.0184(6)
Cl2 0.0513(9) 0.0406(8) 0.0998(14) 0.0164(9) 0.0428(9) 0.0040(7)
C42 0.035(3) 0.028(3) 0.039(3) 0.003(2) 0.009(2) 0.002(2)

loop_
_atom_type_symbol
_atom_type_description
_atom_type_scat_dispersion_real
_atom_type_scat_dispersion_imag
_atom_type_scat_source
C C 0.0033 0.0016 'International Tables Vol C Tables 4.2.6.8 and 6.1.1.4'
H H 0.0000 0.0000 'International Tables Vol C Tables 4.2.6.8 and 6.1.1.4'
N N 0.0061 0.0033 'International Tables Vol C Tables 4.2.6.8 and 6.1.1.4'
O O 0.0106 0.0060 'International Tables Vol C Tables 4.2.6.8 and 6.1.1.4'
Cl Cl 0.1484 0.1585 'International Tables Vol C Tables 4.2.6.8 and 6.1.1.4'
Ir Ir -1.4442 7.9887 'International Tables Vol C Tables 4.2.6.8 and 6.1.1.4'

loop_
_geom_angle_atom_site_label_1
_geom_angle_atom_site_label_2
_geom_angle_atom_site_label_3
_geom_angle
C21 Ir1 N1 76.94(14)
C21 Ir1 C31 84.29(14)
N1 Ir1 C31 103.99(14)
C21 Ir1 C22 119.44(15)
N1 Ir1 C22 96.09(13)
C31 Ir1 C22 38.43(14)
C21 Ir1 C34 88.22(15)
N1 Ir1 C34 103.94(14)
C31 Ir1 C34 148.56(15)
C22 Ir1 C34 149.13(15)
C21 Ir1 C35 92.59(15)
N1 Ir1 C35 141.64(14)
C31 Ir1 C35 111.64(15)
C22 Ir1 C35 120.61(14)
C34 Ir1 C35 38.17(14)
C21 Ir1 C36 127.01(15)
N1 Ir1 C36 149.24(14)
C31 Ir1 C36 98.03(15)
C22 Ir1 C36 87.92(15)
C34 Ir1 C36 62.99(15)
C35 Ir1 C36 37.34(14)
C21 Ir1 C33 119.46(15)
N1 Ir1 C33 90.52(14)
C31 Ir1 C33 154.81(14)
C22 Ir1 C33 120.70(15)
C34 Ir1 C33 37.49(15)
C35 Ir1 C33 62.45(15)
C36 Ir1 C33 61.83(15)
C21 Ir1 C37 150.16(15)
N1 Ir1 C37 112.04(14)
C31 Ir1 C37 118.62(14)
C22 Ir1 C37 88.69(14)
C34 Ir1 C37 62.18(15)
C35 Ir1 C37 62.27(15)
C36 Ir1 C37 37.38(14)
C33 Ir1 C37 36.21(14)
C1 N1 C15 122.2(3)
C1 N1 Ir1 119.3(2)
C15 N1 Ir1 117.6(2)
O3 N2 O2 123.2(4)
O3 N2 C5 119.3(3)
O2 N2 C5 117.5(3)
O1 C1 N1 121.8(3)
O1 C1 C2 121.0(4)
N1 C1 C2 117.2(3)
C3 C2 C7 120.3(4)
C3 C2 C1 118.9(4)
C7 C2 C1 120.8(3)
C4 C3 C2 121.3(4)
C4 C3 H3 119.3
C2 C3 H3 119.3
C3 C4 C5 117.4(4)
C3 C4 H4 121.3
C5 C4 H4 121.3
C6 C5 C4 124.0(4)
C6 C5 N2 117.9(4)
C4 C5 N2 118.1(3)
C5 C6 C7 118.5(4)
C5 C6 H6 120.8
C7 C6 H6 120.8
C2 C7 C6 118.4(3)
C2 C7 C8 118.8(3)
C6 C7 C8 122.8(3)
C15 C8 C7 119.0(3)
C15 C8 C9 123.4(3)
C7 C8 C9 117.5(3)
C14 C9 C10 118.7(4)
C14 C9 C8 120.5(4)
C10 C9 C8 120.7(4)
C9 C10 C11 120.4(4)
C9 C10 H10 119.8
C11 C10 H10 119.8
C12 C11 C10 119.8(4)
C12 C11 H11 120.1
C10 C11 H11 120.1
C13 C12 C11 120.4(4)
C13 C12 H12 119.8
C11 C12 H12 119.8
C12 C13 C14 120.0(4)
C12 C13 H13 120.0
C14 C13 H13 120.0
C9 C14 C13 120.5(4)
C9 C14 H14 119.7
C13 C14 H14 119.7
C8 C15 N1 121.7(3)
C8 C15 C16 127.1(3)
N1 C15 C16 111.2(3)
C17 C16 C21 118.4(3)
C17 C16 C15 126.1(3)
C21 C16 C15 115.4(3)
C18 C17 C16 120.8(4)
C18 C17 H17 119.6
C16 C17 H17 119.6
C19 C18 C17 120.4(4)
C19 C18 H18 119.8
C17 C18 H18 119.8
C18 C19 C20 119.4(4)
C18 C19 H19 120.3
C20 C19 H19 120.3
C21 C20 C19 120.9(4)
C21 C20 H20 119.6
C19 C20 H20 119.6
C20 C21 C16 120.0(3)
C20 C21 Ir1 123.6(3)
C16 C21 Ir1 116.3(3)
C31 C22 C23 120.1(3)
C31 C22 Ir1 70.2(2)
C23 C22 Ir1 120.8(3)
O4 C23 C22 121.5(4)
O4 C23 C24 120.9(4)
C22 C23 C24 117.2(3)
C25 C24 C29 120.0(4)
C25 C24 C23 120.2(4)
C29 C24 C23 119.8(4)
C26 C25 C24 119.7(4)
C26 C25 H25 120.2
C24 C25 H25 120.2
C27 C26 C25 120.5(4)
C27 C26 H26 119.8
C25 C26 H26 119.8
C26 C27 C28 120.3(4)
C26 C27 H27 119.8
C28 C27 H27 119.8
C27 C28 C29 120.1(4)
C27 C28 H28 119.9
C29 C28 H28 119.9
C28 C29 C24 119.4(4)
C28 C29 C30 119.7(4)
C24 C29 C30 120.9(4)
O5 C30 C31 121.7(4)
O5 C30 C29 120.6(4)
C31 C30 C29 117.7(3)
C22 C31 C30 119.1(3)
C22 C31 Ir1 71.4(2)
C30 C31 Ir1 114.1(3)
C33 C32 H32A 109.5
C33 C32 H32B 109.5
H32A C32 H32B 109.5
C33 C32 H32C 109.5
H32A C32 H32C 109.5
H32B C32 H32C 109.5
C37 C33 C34 108.6(3)
C37 C33 C32 126.7(4)
C34 C33 C32 124.7(4)
C37 C33 Ir1 72.6(2)
C34 C33 Ir1 68.5(2)
C32 C33 Ir1 126.7(3)
C33 C34 C35 107.7(3)
C33 C34 C39 125.5(4)
C35 C34 C39 126.2(4)
C33 C34 Ir1 74.0(2)
C35 C34 Ir1 71.6(2)
C39 C34 Ir1 126.5(3)
C36 C35 C34 107.7(4)
C36 C35 C40 125.2(4)
C34 C35 C40 126.1(4)
C36 C35 Ir1 72.0(2)
C34 C35 Ir1 70.2(2)
C40 C35 Ir1 132.1(3)
C35 C36 C37 108.2(4)
C35 C36 C41 125.2(4)
C37 C36 C41 126.0(4)
C35 C36 Ir1 70.6(2)
C37 C36 Ir1 73.3(2)
C41 C36 Ir1 128.6(3)
C33 C37 C36 107.7(4)
C33 C37 C38 126.0(4)
C36 C37 C38 126.1(4)
C33 C37 Ir1 71.2(2)
C36 C37 Ir1 69.3(2)
C38 C37 Ir1 128.7(3)
C37 C38 H38A 109.5
C37 C38 H38B 109.5
H38A C38 H38B 109.5
C37 C38 H38C 109.5
H38A C38 H38C 109.5
H38B C38 H38C 109.5
C34 C39 H39A 109.5
C34 C39 H39B 109.5
H39A C39 H39B 109.5
C34 C39 H39C 109.5
H39A C39 H39C 109.5
H39B C39 H39C 109.5
C35 C40 H40A 109.5
C35 C40 H40B 109.5
H40A C40 H40B 109.5
C35 C40 H40C 109.5
H40A C40 H40C 109.5
H40B C40 H40C 109.5
C36 C41 H41A 109.5
C36 C41 H41B 109.5
H41A C41 H41B 109.5
C36 C41 H41C 109.5
H41A C41 H41C 109.5
H41B C41 H41C 109.5
Cl2 C42 Cl1 111.0(3)
Cl2 C42 H42A 109.4
Cl1 C42 H42A 109.4
Cl2 C42 H42B 109.4
Cl1 C42 H42B 109.4
H42A C42 H42B 108.0

loop_
_geom_bond_atom_site_label_1
_geom_bond_atom_site_label_2
_geom_bond_distance
Ir1 C21 2.065(4)
Ir1 N1 2.098(3)
Ir1 C31 2.169(4)
Ir1 C22 2.185(4)
Ir1 C34 2.199(4)
Ir1 C35 2.217(4)
Ir1 C36 2.235(4)
Ir1 C33 2.271(4)
Ir1 C37 2.288(4)
O1 C1 1.243(5)
O2 N2 1.230(5)
O3 N2 1.222(5)
O4 C23 1.222(5)
O5 C30 1.223(5)
N1 C1 1.370(5)
N1 C15 1.400(5)
N2 C5 1.478(5)
C1 C2 1.462(5)
C2 C3 1.406(6)
C2 C7 1.413(5)
C3 C4 1.378(5)
C3 H3 0.9500
C4 C5 1.389(6)
C4 H4 0.9500
C5 C6 1.381(5)
C6 C7 1.418(5)
C6 H6 0.9500
C7 C8 1.435(5)
C8 C15 1.380(5)
C8 C9 1.496(5)
C9 C14 1.389(6)
C9 C10 1.391(6)
C10 C11 1.396(6)
C10 H10 0.9500
C11 C12 1.380(7)
C11 H11 0.9500
C12 C13 1.370(7)
C12 H12 0.9500
C13 C14 1.395(6)
C13 H13 0.9500
C14 H14 0.9500
C15 C16 1.476(5)
C16 C17 1.404(5)
C16 C21 1.411(5)
C17 C18 1.392(6)
C17 H17 0.9500
C18 C19 1.386(6)
C18 H18 0.9500
C19 C20 1.391(6)
C19 H19 0.9500
C20 C21 1.391(5)
C20 H20 0.9500
C22 C31 1.433(5)
C22 C23 1.487(6)
C23 C24 1.489(5)
C24 C25 1.392(6)
C24 C29 1.400(6)
C25 C26 1.386(6)
C25 H25 0.9500
C26 C27 1.379(7)
C26 H26 0.9500
C27 C28 1.382(7)
C27 H27 0.9500
C28 C29 1.394(6)
C28 H28 0.9500
C29 C30 1.497(6)
C30 C31 1.490(5)
C32 C33 1.498(6)
C32 H32A 0.9800
C32 H32B 0.9800
C32 H32C 0.9800
C33 C37 1.417(5)
C33 C34 1.438(6)
C34 C35 1.444(5)
C34 C39 1.502(6)
C35 C36 1.425(6)
C35 C40 1.506(6)
C36 C37 1.450(6)
C36 C41 1.503(5)
C37 C38 1.495(6)
C38 H38A 0.9800
C38 H38B 0.9800
C38 H38C 0.9800
C39 H39A 0.9800
C39 H39B 0.9800
C39 H39C 0.9800
C40 H40A 0.9800
C40 H40B 0.9800
C40 H40C 0.9800
C41 H41A 0.9800
C41 H41B 0.9800
C41 H41C 0.9800
Cl1 C42 1.765(6)
Cl2 C42 1.764(6)
C42 H42A 0.9900
C42 H42B 0.9900

loop_
_geom_torsion_atom_site_label_1
_geom_torsion_atom_site_label_2
_geom_torsion_atom_site_label_3
_geom_torsion_atom_site_label_4
_geom_torsion
C21 Ir1 N1 C1 -176.1(3)
C31 Ir1 N1 C1 -95.5(3)
C22 Ir1 N1 C1 -57.2(3)
C34 Ir1 N1 C1 99.1(3)
C35 Ir1 N1 C1 106.5(3)
C36 Ir1 N1 C1 39.0(4)
C33 Ir1 N1 C1 63.7(3)
C37 Ir1 N1 C1 33.8(3)
C21 Ir1 N1 C15 15.0(3)
C31 Ir1 N1 C15 95.6(3)
C22 Ir1 N1 C15 133.8(3)
C34 Ir1 N1 C15 -69.8(3)
C35 Ir1 N1 C15 -62.4(4)
C36 Ir1 N1 C15 -130.0(3)
C33 Ir1 N1 C15 -105.2(3)
C37 Ir1 N1 C15 -135.1(3)
C15 N1 C1 O1 176.5(4)
Ir1 N1 C1 O1 8.1(5)
C15 N1 C1 C2 -2.9(5)
Ir1 N1 C1 C2 -171.3(3)
O1 C1 C2 C3 5.7(6)
N1 C1 C2 C3 -174.9(4)
O1 C1 C2 C7 -173.3(4)
N1 C1 C2 C7 6.1(6)
C7 C2 C3 C4 2.1(6)
C1 C2 C3 C4 -176.9(4)
C2 C3 C4 C5 0.7(6)
C3 C4 C5 C6 -2.4(7)
C3 C4 C5 N2 176.8(4)
O3 N2 C5 C6 -0.7(6)
O2 N2 C5 C6 179.9(4)
O3 N2 C5 C4 -180.0(4)
O2 N2 C5 C4 0.7(6)
C4 C5 C6 C7 1.0(6)
N2 C5 C6 C7 -178.2(3)
C3 C2 C7 C6 -3.4(6)
C1 C2 C7 C6 175.6(4)
C3 C2 C7 C8 177.0(4)
C1 C2 C7 C8 -4.0(6)
C5 C6 C7 C2 1.9(6)
C5 C6 C7 C8 -178.6(4)
C2 C7 C8 C15 -1.3(5)
C6 C7 C8 C15 179.1(4)
C2 C7 C8 C9 178.5(4)
C6 C7 C8 C9 -1.1(6)
C15 C8 C9 C14 78.9(5)
C7 C8 C9 C14 -100.9(5)
C15 C8 C9 C10 -104.0(5)
C7 C8 C9 C10 76.2(5)
C14 C9 C10 C11 -1.9(6)
C8 C9 C10 C11 -179.1(4)
C9 C10 C11 C12 0.5(6)
C10 C11 C12 C13 0.4(7)
C11 C12 C13 C14 0.1(7)
C10 C9 C14 C13 2.4(7)
C8 C9 C14 C13 179.6(4)
C12 C13 C14 C9 -1.6(7)
C7 C8 C15 N1 4.6(6)
C9 C8 C15 N1 -175.2(3)
C7 C8 C15 C16 -174.2(4)
C9 C8 C15 C16 6.0(6)
C1 N1 C15 C8 -2.5(6)
Ir1 N1 C15 C8 166.1(3)
C1 N1 C15 C16 176.5(3)
Ir1 N1 C15 C16 -14.9(4)
C8 C15 C16 C17 6.8(6)
N1 C15 C16 C17 -172.1(4)
C8 C15 C16 C21 -176.6(4)
N1 C15 C16 C21 4.5(5)
C21 C16 C17 C18 1.2(6)
C15 C16 C17 C18 177.7(4)
C16 C17 C18 C19 -2.0(6)
C17 C18 C19 C20 0.2(6)
C18 C19 C20 C21 2.4(6)
C19 C20 C21 C16 -3.2(6)
C19 C20 C21 Ir1 173.2(3)
C17 C16 C21 C20 1.4(6)
C15 C16 C21 C20 -175.5(4)
C17 C16 C21 Ir1 -175.3(3)
C15 C16 C21 Ir1 7.8(4)
N1 Ir1 C21 C20 171.5(4)
C31 Ir1 C21 C20 65.7(3)
C22 Ir1 C21 C20 81.9(4)
C34 Ir1 C21 C20 -83.7(3)
C35 Ir1 C21 C20 -45.8(3)
C36 Ir1 C21 C20 -30.0(4)
C33 Ir1 C21 C20 -105.4(3)
C37 Ir1 C21 C20 -76.8(5)
N1 Ir1 C21 C16 -11.9(3)
C31 Ir1 C21 C16 -117.7(3)
C22 Ir1 C21 C16 -101.5(3)
C34 Ir1 C21 C16 92.9(3)
C35 Ir1 C21 C16 130.8(3)
C36 Ir1 C21 C16 146.5(3)
C33 Ir1 C21 C16 71.2(3)
C37 Ir1 C21 C16 99.8(4)
C21 Ir1 C22 C31 -26.5(3)
N1 Ir1 C22 C31 -104.9(2)
C34 Ir1 C22 C31 124.5(3)
C35 Ir1 C22 C31 86.8(3)
C36 Ir1 C22 C31 105.7(2)
C33 Ir1 C22 C31 160.9(2)
C37 Ir1 C22 C31 143.1(2)
C21 Ir1 C22 C23 87.4(3)
N1 Ir1 C22 C23 9.0(3)
C31 Ir1 C22 C23 113.9(4)
C34 Ir1 C22 C23 -121.6(3)
C35 Ir1 C22 C23 -159.3(3)
C36 Ir1 C22 C23 -140.4(3)
C33 Ir1 C22 C23 -85.2(3)
C37 Ir1 C22 C23 -103.0(3)
C31 C22 C23 O4 -150.1(4)
Ir1 C22 C23 O4 126.3(4)
C31 C22 C23 C24 23.0(5)
Ir1 C22 C23 C24 -60.6(4)
O4 C23 C24 C25 -26.3(6)
C22 C23 C24 C25 160.6(4)
O4 C23 C24 C29 154.0(4)
C22 C23 C24 C29 -19.2(5)
C29 C24 C25 C26 1.3(6)
C23 C24 C25 C26 -178.5(4)
C24 C25 C26 C27 -1.6(7)
C25 C26 C27 C28 -0.3(7)
C26 C27 C28 C29 2.6(7)
C27 C28 C29 C24 -2.9(6)
C27 C28 C29 C30 178.2(4)
C25 C24 C29 C28 0.9(6)
C23 C24 C29 C28 -179.3(4)
C25 C24 C29 C30 179.8(4)
C23 C24 C29 C30 -0.4(6)
C28 C29 C30 O5 15.9(6)
C24 C29 C30 O5 -163.0(4)
C28 C29 C30 C31 -164.6(4)
C24 C29 C30 C31 16.6(5)
C23 C22 C31 C30 -7.0(5)
Ir1 C22 C31 C30 107.8(3)
C23 C22 C31 Ir1 -114.9(3)
O5 C30 C31 C22 167.0(4)
C29 C30 C31 C22 -12.6(5)
O5 C30 C31 Ir1 -111.7(4)
C29 C30 C31 Ir1 68.8(4)
C21 Ir1 C31 C22 157.1(2)
N1 Ir1 C31 C22 82.1(2)
C34 Ir1 C31 C22 -125.9(3)
C35 Ir1 C31 C22 -112.4(2)
C36 Ir1 C31 C22 -76.3(2)
C33 Ir1 C31 C22 -41.4(4)
C37 Ir1 C31 C22 -43.1(3)
C21 Ir1 C31 C30 42.7(3)
N1 Ir1 C31 C30 -32.2(3)
C22 Ir1 C31 C30 -114.3(4)
C34 Ir1 C31 C30 119.8(3)
C35 Ir1 C31 C30 133.3(3)
C36 Ir1 C31 C30 169.4(3)
C33 Ir1 C31 C30 -155.7(3)
C37 Ir1 C31 C30 -157.5(3)
C21 Ir1 C33 C37 156.2(2)
N1 Ir1 C33 C37 -128.5(3)
C31 Ir1 C33 C37 -2.6(5)
C22 Ir1 C33 C37 -31.1(3)
C34 Ir1 C33 C37 118.9(3)
C35 Ir1 C33 C37 79.9(3)
C36 Ir1 C33 C37 37.4(2)
C21 Ir1 C33 C34 37.3(3)
N1 Ir1 C33 C34 112.6(2)
C31 Ir1 C33 C34 -121.4(3)
C22 Ir1 C33 C34 -150.0(2)
C35 Ir1 C33 C34 -39.0(2)
C36 Ir1 C33 C34 -81.5(2)
C37 Ir1 C33 C34 -118.9(3)
C21 Ir1 C33 C32 -80.6(4)
N1 Ir1 C33 C32 -5.4(4)
C31 Ir1 C33 C32 120.6(4)
C22 Ir1 C33 C32 92.0(4)
C34 Ir1 C33 C32 -118.0(5)
C35 Ir1 C33 C32 -157.0(4)
C36 Ir1 C33 C32 160.6(4)
C37 Ir1 C33 C32 123.2(5)
C37 C33 C34 C35 2.3(4)
C32 C33 C34 C35 -175.4(4)
Ir1 C33 C34 C35 64.1(3)
C37 C33 C34 C39 174.4(4)
C32 C33 C34 C39 -3.2(6)
Ir1 C33 C34 C39 -123.8(4)
C37 C33 C34 Ir1 -61.8(3)
C32 C33 C34 Ir1 120.5(4)
C21 Ir1 C34 C33 -148.1(2)
N1 Ir1 C34 C33 -72.0(2)
C31 Ir1 C34 C33 135.9(3)
C22 Ir1 C34 C33 56.9(4)
C35 Ir1 C34 C33 115.4(3)
C36 Ir1 C34 C33 78.1(2)
C37 Ir1 C34 C33 35.8(2)
C21 Ir1 C34 C35 96.5(2)
N1 Ir1 C34 C35 172.6(2)
C31 Ir1 C34 C35 20.5(4)
C22 Ir1 C34 C35 -58.5(4)
C36 Ir1 C34 C35 -37.3(2)
C33 Ir1 C34 C35 -115.4(3)
C37 Ir1 C34 C35 -79.6(2)
C21 Ir1 C34 C39 -25.4(4)
N1 Ir1 C34 C39 50.6(4)
C31 Ir1 C34 C39 -101.4(4)
C22 Ir1 C34 C39 179.6(3)
C35 Ir1 C34 C39 -121.9(5)
C36 Ir1 C34 C39 -159.2(4)
C33 Ir1 C34 C39 122.7(5)
C37 Ir1 C34 C39 158.5(4)
C33 C34 C35 C36 -3.0(4)
C39 C34 C35 C36 -175.1(4)
Ir1 C34 C35 C36 62.7(3)
C33 C34 C35 C40 166.0(4)
C39 C34 C35 C40 -6.1(6)
Ir1 C34 C35 C40 -128.3(4)
C33 C34 C35 Ir1 -65.7(3)
C39 C34 C35 Ir1 122.3(4)
C21 Ir1 C35 C36 159.1(2)
N1 Ir1 C35 C36 -128.8(3)
C31 Ir1 C35 C36 74.2(3)
C22 Ir1 C35 C36 32.3(3)
C34 Ir1 C35 C36 -117.1(3)
C33 Ir1 C35 C36 -78.8(3)
C37 Ir1 C35 C36 -37.7(2)
C21 Ir1 C35 C34 -83.8(2)
N1 Ir1 C35 C34 -11.7(3)
C31 Ir1 C35 C34 -168.7(2)
C22 Ir1 C35 C34 149.4(2)
C36 Ir1 C35 C34 117.1(3)
C33 Ir1 C35 C34 38.3(2)
C37 Ir1 C35 C34 79.4(2)
C21 Ir1 C35 C40 37.5(4)
N1 Ir1 C35 C40 109.6(4)
C31 Ir1 C35 C40 -47.4(4)
C22 Ir1 C35 C40 -89.3(4)
C34 Ir1 C35 C40 121.3(5)
C36 Ir1 C35 C40 -121.6(5)
C33 Ir1 C35 C40 159.6(4)
C37 Ir1 C35 C40 -159.3(4)
C34 C35 C36 C37 2.6(4)
C40 C35 C36 C37 -166.5(4)
Ir1 C35 C36 C37 64.1(3)
C34 C35 C36 C41 174.3(4)
C40 C35 C36 C41 5.2(6)
Ir1 C35 C36 C41 -124.1(4)
C34 C35 C36 Ir1 -61.6(3)
C40 C35 C36 Ir1 129.3(4)
C21 Ir1 C36 C35 -26.5(3)
N1 Ir1 C36 C35 109.0(3)
C31 Ir1 C36 C35 -115.4(2)
C22 Ir1 C36 C35 -152.6(2)
C34 Ir1 C36 C35 38.1(2)
C33 Ir1 C36 C35 80.6(3)
C37 Ir1 C36 C35 116.9(3)
C21 Ir1 C36 C37 -143.4(2)
N1 Ir1 C36 C37 -7.9(4)
C31 Ir1 C36 C37 127.7(2)
C22 Ir1 C36 C37 90.6(2)
C34 Ir1 C36 C37 -78.7(2)
C35 Ir1 C36 C37 -116.9(3)
C33 Ir1 C36 C37 -36.2(2)
C21 Ir1 C36 C41 93.6(4)
N1 Ir1 C36 C41 -130.9(4)
C31 Ir1 C36 C41 4.7(4)
C22 Ir1 C36 C41 -32.5(4)
C34 Ir1 C36 C41 158.2(4)
C35 Ir1 C36 C41 120.1(5)
C33 Ir1 C36 C41 -159.3(4)
C37 Ir1 C36 C41 -123.0(5)
C34 C33 C37 C36 -0.7(4)
C32 C33 C37 C36 176.9(4)
Ir1 C33 C37 C36 -60.0(3)
C34 C33 C37 C38 -176.1(4)
C32 C33 C37 C38 1.5(7)
Ir1 C33 C37 C38 124.6(4)
C34 C33 C37 Ir1 59.3(3)
C32 C33 C37 Ir1 -123.1(4)
C35 C36 C37 C33 -1.2(4)
C41 C36 C37 C33 -172.8(4)
Ir1 C36 C37 C33 61.2(3)
C35 C36 C37 C38 174.2(4)
C41 C36 C37 C38 2.5(7)
Ir1 C36 C37 C38 -123.4(4)
C35 C36 C37 Ir1 -62.4(3)
C41 C36 C37 Ir1 125.9(4)
C21 Ir1 C37 C33 -44.9(4)
N1 Ir1 C37 C33 57.6(3)
C31 Ir1 C37 C33 178.8(2)
C22 Ir1 C37 C33 153.6(3)
C34 Ir1 C37 C33 -37.1(2)
C35 Ir1 C37 C33 -80.4(3)
C36 Ir1 C37 C33 -118.1(4)
C21 Ir1 C37 C36 73.2(4)
N1 Ir1 C37 C36 175.7(2)
C31 Ir1 C37 C36 -63.1(3)
C22 Ir1 C37 C36 -88.3(2)
C34 Ir1 C37 C36 81.1(3)
C35 Ir1 C37 C36 37.7(2)
C33 Ir1 C37 C36 118.1(4)
C21 Ir1 C37 C38 -166.5(3)
N1 Ir1 C37 C38 -64.0(4)
C31 Ir1 C37 C38 57.2(4)
C22 Ir1 C37 C38 32.0(4)
C34 Ir1 C37 C38 -158.6(4)
C35 Ir1 C37 C38 158.0(4)
C36 Ir1 C37 C38 120.3(5)
C33 Ir1 C37 C38 -121.6(5)
